data_1554462
loop_
_publ_author_name
'Wu, Minming'
'Zhou, Jiadong'
'Luo, Yinqi'
'Zheng, Nan'
'Wang, Cong'
'Liu, Linlin'
'Xie, Zengqi'
'Ma, Yuguang'

_publ_section_title
;
 Construction of J-type aggregates as multi-functional interlayers for
 nonfullerene polymer solar cells
;
_journal_issue 22
_journal_name_full 'Organic Chemistry Frontiers'
_journal_page_first 3324
_journal_paper_doi 10.1039/C8QO00934A
_journal_volume 5
_journal_year 2018
_chemical_formula_moiety 'C92 H81 N2 O4 S4'
_chemical_formula_sum 'C92 H81 N2 O4 S4'
_chemical_formula_weight 1406.82
_space_group_crystal_system triclinic
_space_group_IT_number 2
_space_group_name_Hall '-P 1'
_space_group_name_H-M_alt 'P -1'
_atom_sites_solution_hydrogens geom
_atom_sites_solution_primary dual
_audit_creation_date 2018-08-27
_audit_creation_method
;
Olex2 1.2
(compiled 2017.03.02 svn.r3394 for OlexSys, GUI svn.r5324)
;
_audit_update_record
;
2018-08-27 deposited with the CCDC.
2018-10-09 downloaded from the CCDC.
;
_cell_angle_alpha 105.723(6)
_cell_angle_beta 109.469(6)
_cell_angle_gamma 90.336(6)
_cell_formula_units_Z 2
_cell_length_a 14.3142(10)
_cell_length_b 16.7266(12)
_cell_length_c 18.5616(11)
_cell_measurement_reflns_used 3386
_cell_measurement_temperature 99.98(17)
_cell_measurement_theta_max 71.5170
_cell_measurement_theta_min 2.6720
_cell_volume 4010.6(5)
_computing_cell_refinement 'CrysAlisPro 1.171.39.20a (Rigaku OD, 2015)'
_computing_data_collection 'CrysAlisPro 1.171.39.20a (Rigaku OD, 2015)'
_computing_data_reduction 'CrysAlisPro 1.171.39.20a (Rigaku OD, 2015)'
_computing_molecular_graphics 'Olex2 (Dolomanov et al., 2009)'
_computing_publication_material 'Olex2 (Dolomanov et al., 2009)'
_computing_structure_refinement 'ShelXL (Sheldrick, 2015)'
_computing_structure_solution 'ShelXT (Sheldrick, 2015)'
_diffrn_ambient_environment N~2~
_diffrn_ambient_temperature 99.98(17)
_diffrn_detector 'CCD plate'
_diffrn_measured_fraction_theta_full 0.976
_diffrn_measured_fraction_theta_max 0.976
_diffrn_measurement_details
;
List of Runs (angles in degrees, time in seconds):

  # Type    Start    End  Width  t~exp~   \w     \q     \k     \f   Frames
#--------------------------------------------------------------------------
  1  \w    -13.00  31.00   0.50    5.00    --    0.00  72.00 -90.00   88
  2  \w    -67.00   9.00   0.50    5.00    --    0.00 -57.00  60.00  152
  3  \w    -88.00  13.00   0.50    5.00    --    0.00 -19.00 150.00  202
  4  \w     51.00  89.00   0.50    5.00    --    0.00  72.00 -90.00   76
  5  \w     -6.00  19.00   0.50    5.00    --    0.00  57.00 -60.00   50
  6  \w     -7.00  43.00   0.50   20.00    --    5.00  72.00  30.00  100
  7  \w   -178.00 -86.00   0.50   20.00    --  -98.80 -19.00  30.00  184
  8  \w   -111.00 -30.00   0.50   20.00    --  -98.80  72.00-150.00  162
  9  \w   -110.00 -30.00   0.50   20.00    --  -98.80  19.00  90.00  160
 10  \w   -113.00 -32.00   0.50   20.00    --  -98.80  72.00 -30.00  162
 11  \w   -107.00 -10.00   0.50   20.00    --  -98.80  72.00-180.00  194
 12  \w   -111.00 -86.00   0.50   20.00    --  -98.80 -19.00-180.00   50
 13  \w   -187.00 -95.00   0.50   20.00    --  -98.80 -19.00  90.00  184
 14  \w   -108.00 -28.00   0.50   20.00    --  -98.80  72.00  30.00  160
 15  \w    -94.00 -58.00   0.50   20.00    --  -98.80  72.00  60.00   72
 16  \w   -110.00 -44.00   0.50   20.00    --  -98.80  72.00 120.00  132
 17  \w   -109.00 -34.00   0.50   20.00    --  -98.80  72.00  90.00  150
 18  \w   -129.00-103.00   0.50   20.00    --  -98.80 -19.00 -30.00   52
 19  \w   -105.00 -73.00   0.50   20.00    --  -98.80  72.00-120.00   64
 20  \w    -44.00 -18.00   0.50   20.00    --  -98.80  72.00-120.00   52
 21  \w    -93.00 -58.00   0.50   20.00    --  -98.80  72.00   0.00   70
 22  \w   -101.00 -76.00   0.50   20.00    --  -98.80  72.00 -90.00   50
 23  \w   -103.00 -48.00   0.50   20.00    --  -98.80  72.00 150.00  110
 24  \w   -187.00-149.00   0.50   20.00    --  -98.80 -19.00-180.00   76
 25  \w   -173.00-144.00   0.50   20.00    --  -98.80 -19.00 -30.00   58
 26  \w   -112.00 -19.00   0.50   20.00    --  -98.80  19.00-150.00  186
 27  \w    -98.00 -10.00   0.50   20.00    --  -98.80  57.00 -60.00  176
 28  \w   -101.00 -26.00   0.50   20.00    --  -98.80  72.00 -55.83  150
;
_diffrn_measurement_device 'four-circle diffractometer'
_diffrn_measurement_device_type 'XtaLAB AFC12 (RCD3): Kappa single'
_diffrn_measurement_method '\w scans'
_diffrn_orient_matrix_type 'CrysAlisPro convention (1999,Acta A55,543-557)'
_diffrn_orient_matrix_UB_11 0.0866694000
_diffrn_orient_matrix_UB_12 -0.0206889000
_diffrn_orient_matrix_UB_13 -0.0313159000
_diffrn_orient_matrix_UB_21 0.0719014000
_diffrn_orient_matrix_UB_22 0.0122764000
_diffrn_orient_matrix_UB_23 0.0859819000
_diffrn_orient_matrix_UB_31 -0.0223490000
_diffrn_orient_matrix_UB_32 -0.0931753000
_diffrn_orient_matrix_UB_33 -0.0092238000
_diffrn_radiation_monochromator graphite
_diffrn_radiation_probe x-ray
_diffrn_radiation_type CuK\a
_diffrn_radiation_wavelength 1.54184
_diffrn_reflns_av_R_equivalents 0.0908
_diffrn_reflns_av_unetI/netI 0.1104
_diffrn_reflns_Laue_measured_fraction_full 0.976
_diffrn_reflns_Laue_measured_fraction_max 0.976
_diffrn_reflns_limit_h_max 16
_diffrn_reflns_limit_h_min -17
_diffrn_reflns_limit_k_max 12
_diffrn_reflns_limit_k_min -19
_diffrn_reflns_limit_l_max 22
_diffrn_reflns_limit_l_min -22
_diffrn_reflns_number 37804
_diffrn_reflns_point_group_measured_fraction_full 0.976
_diffrn_reflns_point_group_measured_fraction_max 0.976
_diffrn_reflns_theta_full 67.079
_diffrn_reflns_theta_max 67.079
_diffrn_reflns_theta_min 2.638
_diffrn_source 'fine-focus sealed X-ray tube'
_diffrn_source_type 'Enhance (Cu) X-ray Source'
_exptl_absorpt_coefficient_mu 1.484
_exptl_absorpt_correction_T_max 1.00000
_exptl_absorpt_correction_T_min 0.74930
_exptl_absorpt_correction_type multi-scan
_exptl_absorpt_process_details
;
CrysAlisPro 1.171.39.20a (Rigaku Oxford Diffraction, 2015)
Empirical absorption correction using spherical harmonics,
 implemented in SCALE3 ABSPACK scaling algorithm.
;
_exptl_crystal_colour yellow
_exptl_crystal_colour_primary yellow
_exptl_crystal_density_diffrn 1.165
_exptl_crystal_description needle
_exptl_crystal_F_000 1486
_exptl_crystal_size_max 0.2
_exptl_crystal_size_mid 0.1
_exptl_crystal_size_min 0.06
_refine_diff_density_max 1.140
_refine_diff_density_min -0.528
_refine_diff_density_rms 0.106
_refine_ls_extinction_method none
_refine_ls_goodness_of_fit_ref 1.051
_refine_ls_hydrogen_treatment constr
_refine_ls_matrix_type full
_refine_ls_number_parameters 918
_refine_ls_number_reflns 13982
_refine_ls_number_restraints 5
_refine_ls_restrained_S_all 1.051
_refine_ls_R_factor_all 0.2041
_refine_ls_R_factor_gt 0.1084
_refine_ls_shift/su_max 0.003
_refine_ls_shift/su_mean 0.001
_refine_ls_structure_factor_coef Fsqd
_refine_ls_weighting_details 'w=1/[\s^2^(Fo^2^)+(0.2000P)^2^] where P=(Fo^2^+2Fc^2^)/3'
_refine_ls_weighting_scheme calc
_refine_ls_wR_factor_gt 0.3180
_refine_ls_wR_factor_ref 0.3849
_reflns_Friedel_coverage 0.000
_reflns_number_gt 5355
_reflns_number_total 13982
_reflns_threshold_expression 'I > 2\s(I)'
_cod_data_source_file c8qo00934a2.cif
_cod_data_source_block IDTT_NI_H
_cod_database_code 1554462
_shelx_shelxl_version_number 2014/7
_shelx_space_group_comment
;
The symmetry employed for this shelxl refinement is uniquely defined
by the following loop, which should always be used as a source of
symmetry information in preference to the above space-group names.
They are only intended as comments.
;
_reflns_odcompleteness_completeness 97.65
_reflns_odcompleteness_iscentric 1
_reflns_odcompleteness_theta 66.97
_olex2_refinement_description
;
1. Fixed Uiso
 At 1.2 times of:
  All C(H) groups, All C(H,H) groups, All N(H) groups
 At 1.5 times of:
  All C(H,H,H) groups
2. Rigid bond restraints
 C02Y, C02W, C02U, C02Z
 with sigma for 1-2 distances of 0.01 and sigma for 1-3 distances of 0.01
3. Uiso/Uaniso restraints and constraints
: with sigma of 0.1 and sigma for terminal atoms of 0.2
4.a Secondary CH2 refined with riding coordinates:
 C01W(H01A,H01B), C01Z(H01D,H01E), C029(H02A,H02B), C02B(H02D,H02E), C02C(H02F,
 H02G), C02D(H02H,H02I), C02F(H02K,H02L), C02H(H02M,H02N), C02I(H02O,H02P),
 C02J(H02Q,H02R), C02K(H02S,H02T), C02M(H02V,H02W), C02P(H02,HC), C02S(H0AA,HD),
  C02T(H1AA,HE), C02V(H3AA,HF), C02X(H5AA,HG)
4.b Aromatic/amide H refined with riding coordinates:
 N009(H009), N00A(H00A), C00D(H00D), C00F(H00F), C00H(H00H), C00M(H00M),
 C00P(H00P), C00S(H00S), C00Z(H00Z), C010(H010), C012(H012), C013(H013),
 C015(H015), C016(H016), C019(H019), C01C(H01C), C01F(H01F), C01H(H01H),
 C01O(H01O), C01U(H01U), C01X(H01X), C020(H020), C021(H021), C023(H023),
 C024(H024), C025(H025), C026(H026), C027(H027), C028(H028), C02A(H02C),
 C02E(H02J), C02L(H02U), C02U(H2AA), C02W(H4AA), C02Y(H6AA)
4.c Idealised Me refined as rotating group:
 C02N(H02X,H02Y,H), C02O(H02Z,HA,HB), C02Z(H7AA,HH,HI), C030(H03A,H03B,H03C)
;
_olex2_submission_special_instructions 'No special instructions were received'
_oxdiff_exptl_absorpt_empirical_details
;
Empirical correction (ABSPACK) includes:
- Absorption correction using spherical harmonics
- Frame scaling
;
_oxdiff_exptl_absorpt_empirical_full_max 1.984
_oxdiff_exptl_absorpt_empirical_full_min 0.560

loop_
_space_group_symop_operation_xyz
'x, y, z'
'-x, -y, -z'

loop_
_atom_site_label
_atom_site_type_symbol
_atom_site_fract_x
_atom_site_fract_y
_atom_site_fract_z
_atom_site_U_iso_or_equiv
_atom_site_adp_type
_atom_site_occupancy
_atom_site_site_symmetry_order
_atom_site_calc_flag
_atom_site_refinement_flags_posn
_atom_site_refinement_flags_adp
S01 S 0.22063(14) 0.79687(13) 0.34582(12) 0.0412(5) Uani 1 1 d . .
S02 S 0.67319(14) 0.64118(13) 0.81527(12) 0.0435(5) Uani 1 1 d . .
S03 S 0.78344(14) 0.70112(12) 0.65234(12) 0.0399(5) Uani 1 1 d . .
S04 S 0.33123(14) 0.85706(13) 0.18369(12) 0.0435(5) Uani 1 1 d . .
O005 O 0.0884(5) 1.1430(4) -0.1068(4) 0.0589(17) Uani 1 1 d . .
O006 O 1.0470(5) 0.6261(4) 1.2087(4) 0.0609(17) Uani 1 1 d . .
O007 O -0.0419(5) 0.8733(4) -0.2090(4) 0.0552(16) Uani 1 1 d . .
O008 O 0.9057(5) 0.3587(4) 1.1121(4) 0.0612(17) Uani 1 1 d . .
N009 N 0.0266(5) 1.0065(4) -0.1562(5) 0.0493(18) Uani 1 1 d . .
H009 H -0.0018 1.0139 -0.2023 0.059 Uiso 1 1 calc R .
N00A N 0.9714(5) 0.4923(4) 1.1579(4) 0.0438(16) Uani 1 1 d . .
H00A H 0.9980 0.4845 1.2040 0.053 Uiso 1 1 calc R .
C00B C 0.1699(5) 0.9678(5) 0.0697(5) 0.0350(17) Uani 1 1 d . .
C00C C 0.5011(5) 0.7890(5) 0.3561(5) 0.0382(18) Uani 1 1 d . .
C00D C 0.1596(5) 0.8463(5) 0.1969(5) 0.043(2) Uani 1 1 d . .
H00D H 0.0913 0.8454 0.1867 0.052 Uiso 1 1 calc R .
C00E C 0.5072(6) 0.7094(5) 0.2915(5) 0.048(2) Uani 1 1 d . .
C00F C 0.5951(6) 0.7520(5) 0.4881(5) 0.043(2) Uani 1 1 d . .
H00F H 0.6559 0.7536 0.4803 0.052 Uiso 1 1 calc R .
C00G C 0.5755(6) 0.8625(5) 0.3743(5) 0.043(2) Uani 1 1 d . .
C00H C 0.0945(6) 0.8255(5) 0.0127(5) 0.047(2) Uani 1 1 d . .
H00H H 0.0853 0.7727 0.0184 0.057 Uiso 1 1 calc R .
C00I C 0.4187(5) 0.7682(4) 0.4467(4) 0.0296(16) Uani 1 1 d . .
C00K C 0.3930(5) 0.8053(5) 0.3310(5) 0.043(2) Uani 1 1 d . .
C00L C 0.6794(5) 0.6714(5) 0.7352(5) 0.0357(17) Uani 1 1 d . .
C00M C 0.4992(6) 0.6317(5) 0.3022(5) 0.047(2) Uani 1 1 d . .
H00M H 0.4914 0.6265 0.3485 0.056 Uiso 1 1 calc R .
C00N C 0.2822(6) 0.5002(5) 0.5808(5) 0.0418(19) Uani 1 1 d . .
C00O C 0.1536(6) 0.8855(5) 0.0764(5) 0.0393(18) Uani 1 1 d . .
C00P C 0.7659(6) 0.4651(5) 0.8694(6) 0.050(2) Uani 1 1 d . .
H00P H 0.7348 0.4724 0.8192 0.061 Uiso 1 1 calc R .
C00Q C 0.4918(6) 0.7304(4) 0.5656(4) 0.0336(17) Uani 1 1 d . .
C00R C 0.5011(6) 0.7113(5) 0.6425(5) 0.0395(18) Uani 1 1 d . .
C00S C 0.5056(6) 0.8698(5) 0.6982(5) 0.0426(19) Uani 1 1 d . .
H00S H 0.5136 0.8761 0.6523 0.051 Uiso 1 1 calc R .
C00T C 0.3463(6) 0.7882(5) 0.3784(5) 0.0402(19) Uani 1 1 d . .
C00U C 0.6091(6) 0.6924(5) 0.6699(4) 0.0372(18) Uani 1 1 d . .
C00V C 0.8782(6) 0.5181(4) 1.0075(5) 0.0386(18) Uani 1 1 d . .
C00W C 0.5857(6) 0.7315(5) 0.5547(5) 0.045(2) Uani 1 1 d . .
C00X C 0.2041(5) 0.8661(5) 0.1519(5) 0.0361(18) Uani 1 1 d . .
C00Y C 0.6564(6) 0.7083(4) 0.6215(4) 0.0361(18) Uani 1 1 d . .
C00Z C 0.3713(7) 0.4885(5) 0.5714(5) 0.050(2) Uani 1 1 d . .
H00Z H 0.3845 0.4347 0.5497 0.060 Uiso 1 1 calc R .
C010 C 0.6697(7) 0.8537(6) 0.3662(6) 0.057(2) Uani 1 1 d . .
H010 H 0.6851 0.8008 0.3442 0.068 Uiso 1 1 calc R .
C011 C 0.1191(5) 0.9818(5) -0.0090(5) 0.042(2) Uani 1 1 d . .
C012 C 0.7392(6) 0.9211(6) 0.3899(6) 0.054(2) Uani 1 1 d . .
H012 H 0.8012 0.9129 0.3847 0.064 Uiso 1 1 calc R .
C013 C 0.5059(7) 0.9392(6) 0.7570(6) 0.060(3) Uani 1 1 d . .
H013 H 0.5134 0.9916 0.7500 0.072 Uiso 1 1 calc R .
C014 C 0.2309(7) 0.8259(5) 0.2657(5) 0.047(2) Uani 1 1 d . .
C015 C 0.2281(6) 1.0354(5) 0.1297(5) 0.046(2) Uani 1 1 d . .
H015 H 0.2586 1.0283 0.1799 0.055 Uiso 1 1 calc R .
C016 C 0.4450(6) 0.5558(5) 0.5935(5) 0.0394(18) Uani 1 1 d . .
H016 H 0.5057 0.5465 0.5864 0.047 Uiso 1 1 calc R .
C017 C 0.0574(6) 0.9157(6) -0.0726(6) 0.050(2) Uani 1 1 d . .
C018 C 0.5094(6) 0.7698(5) 0.4351(5) 0.0411(19) Uani 1 1 d . .
C019 C 0.4080(5) 0.7488(5) 0.5099(4) 0.0347(17) Uani 1 1 d . .
H019 H 0.3462 0.7478 0.5162 0.042 Uiso 1 1 calc R .
C01B C 0.4255(5) 0.6356(4) 0.6259(4) 0.0342(17) Uani 1 1 d . .
C01C C 0.3335(6) 0.6481(5) 0.6318(5) 0.0403(18) Uani 1 1 d . .
H01C H 0.3176 0.7020 0.6494 0.048 Uiso 1 1 calc R .
C01E C 0.7775(5) 0.6768(4) 0.7349(5) 0.0345(17) Uani 1 1 d . .
C01F C 0.5541(6) 0.9425(5) 0.4036(6) 0.052(2) Uani 1 1 d . .
H01F H 0.4912 0.9509 0.4066 0.062 Uiso 1 1 calc R .
C01G C 0.9443(6) 0.5834(5) 1.0713(5) 0.0385(18) Uani 1 1 d . .
C01H C 0.2647(6) 0.5805(5) 0.6115(5) 0.048(2) Uani 1 1 d . .
H01H H 0.2041 0.5898 0.6189 0.058 Uiso 1 1 calc R .
C01I C 0.9932(6) 0.5717(6) 1.1519(6) 0.049(2) Uani 1 1 d . .
C01J C 0.1345(6) 1.0608(5) -0.0167(5) 0.047(2) Uani 1 1 d . .
C01K C 0.8608(6) 0.4391(5) 1.0193(5) 0.044(2) Uani 1 1 d . .
C01L C 0.8488(5) 0.6098(6) 0.9234(5) 0.045(2) Uani 1 1 d . .
C01M C 0.0828(6) 1.0743(6) -0.0971(5) 0.048(2) Uani 1 1 d . .
C01N C 0.0106(6) 0.9298(5) -0.1507(5) 0.044(2) Uani 1 1 d . .
C01O C 0.9616(7) 0.6598(5) 1.0598(5) 0.052(2) Uani 1 1 d . .
H01O H 1.0044 0.7028 1.1012 0.062 Uiso 1 1 calc R .
C01P C 0.7185(7) 1.0025(6) 0.4217(6) 0.059(3) Uani 1 1 d . .
C01Q C 0.9106(7) 0.4246(6) 1.0966(6) 0.052(2) Uiso 1 1 d . U
C01R C 0.4954(8) 0.9338(6) 0.8275(6) 0.060(3) Uani 1 1 d . .
C01S C 0.3275(7) 0.8269(5) 0.2631(5) 0.046(2) Uani 1 1 d . .
C01T C 0.8310(6) 0.5312(5) 0.9336(5) 0.0412(19) Uani 1 1 d . .
C01U C 0.7502(6) 0.3904(5) 0.8836(6) 0.063(3) Uani 1 1 d . .
H01U H 0.7073 0.3471 0.8427 0.075 Uiso 1 1 calc R .
C01W C 0.7953(6) 1.0730(6) 0.4441(6) 0.060(2) Uani 1 1 d . .
H01A H 0.8601 1.0551 0.4674 0.072 Uiso 1 1 calc R .
H01B H 0.7848 1.1182 0.4852 0.072 Uiso 1 1 calc R .
C01X C 0.6247(7) 1.0107(6) 0.4286(6) 0.053(2) Uani 1 1 d . .
H01X H 0.6090 1.0635 0.4506 0.063 Uiso 1 1 calc R .
C01Y C 0.4933(5) 0.7876(5) 0.7045(5) 0.0364(17) Uani 1 1 d . .
C01Z C 0.7982(7) 1.1070(6) 0.3767(5) 0.054(2) Uani 1 1 d . .
H01D H 0.7323 1.1217 0.3512 0.065 Uiso 1 1 calc R .
H01E H 0.8129 1.0628 0.3372 0.065 Uiso 1 1 calc R .
C020 C 0.8489(6) 0.6517(4) 0.7987(5) 0.0379(18) Uani 1 1 d . .
H020 H 0.9164 0.6496 0.8064 0.045 Uiso 1 1 calc R .
C021 C 0.5029(7) 0.5618(6) 0.2440(5) 0.048(2) Uani 1 1 d . .
H021 H 0.4967 0.5098 0.2520 0.058 Uiso 1 1 calc R .
C022 C 0.8020(6) 0.6312(5) 0.8469(5) 0.046(2) Uani 1 1 d . .
C023 C 0.2442(7) 1.1119(5) 0.1206(6) 0.057(2) Uani 1 1 d . .
H023 H 0.2850 1.1548 0.1633 0.069 Uiso 1 1 calc R .
C024 C 0.0448(6) 0.8382(5) -0.0634(6) 0.053(2) Uani 1 1 d . .
H024 H 0.0047 0.7947 -0.1060 0.063 Uiso 1 1 calc R .
C025 C 0.4885(7) 0.7832(6) 0.7767(6) 0.055(2) Uani 1 1 d . .
H025 H 0.4853 0.7309 0.7847 0.066 Uiso 1 1 calc R .
C026 C 0.5217(8) 0.6440(7) 0.1654(6) 0.069(3) Uani 1 1 d . .
H026 H 0.5281 0.6491 0.1186 0.082 Uiso 1 1 calc R .
C027 C 0.5193(6) 0.7156(6) 0.2210(5) 0.048(2) Uani 1 1 d . .
H027 H 0.5255 0.7674 0.2125 0.057 Uiso 1 1 calc R .
C028 C 0.1979(7) 1.1248(6) 0.0450(6) 0.058(2) Uani 1 1 d . .
H028 H 0.2100 1.1758 0.0369 0.070 Uiso 1 1 calc R .
C029 C 0.8734(6) 1.1830(7) 0.4010(6) 0.062(3) Uani 1 1 d . .
H02A H 0.8565 1.2276 0.4389 0.074 Uiso 1 1 calc R .
H02B H 0.9385 1.1688 0.4290 0.074 Uiso 1 1 calc R .
C02A C 0.7980(6) 0.3784(6) 0.9589(6) 0.057(3) Uani 1 1 d . .
H02C H 0.7858 0.3274 0.9669 0.068 Uiso 1 1 calc R .
C02B C 0.8821(7) 1.2163(7) 0.3363(7) 0.069(3) Uani 1 1 d . .
H02D H 0.8184 1.2339 0.3098 0.082 Uiso 1 1 calc R .
H02E H 0.8968 1.1717 0.2970 0.082 Uiso 1 1 calc R .
C02C C 0.2038(7) 0.4240(6) 0.5540(6) 0.057(2) Uani 1 1 d . .
H02F H 0.2194 0.3783 0.5163 0.068 Uiso 1 1 calc R .
H02G H 0.1384 0.4387 0.5274 0.068 Uiso 1 1 calc R .
C02D C 0.1214(8) 0.3241(7) 0.5985(6) 0.069(3) Uani 1 1 d . .
H02H H 0.1336 0.2793 0.5579 0.082 Uiso 1 1 calc R .
H02I H 0.0577 0.3429 0.5740 0.082 Uiso 1 1 calc R .
C02E C 0.9139(7) 0.6709(6) 0.9855(6) 0.060(3) Uani 1 1 d . .
H02J H 0.9265 0.7218 0.9774 0.072 Uiso 1 1 calc R .
C02F C 0.9622(6) 1.2894(6) 0.3662(6) 0.059(3) Uani 1 1 d . .
H02K H 0.9506 1.3323 0.4085 0.071 Uiso 1 1 calc R .
H02L H 1.0267 1.2708 0.3885 0.071 Uiso 1 1 calc R .
C02G C 0.5156(8) 0.5655(6) 0.1727(6) 0.063(3) Uani 1 1 d . .
C02H C 0.3959(11) 1.0655(9) 0.8530(9) 0.102(4) Uani 1 1 d . .
H02M H 0.4026 1.0775 0.8066 0.123 Uiso 1 1 calc R .
H02N H 0.3327 1.0322 0.8365 0.123 Uiso 1 1 calc R .
C02I C 0.1155(7) 0.2897(6) 0.6661(6) 0.060(2) Uani 1 1 d . .
H02O H 0.1805 0.2745 0.6927 0.072 Uiso 1 1 calc R .
H02P H 0.0994 0.3338 0.7050 0.072 Uiso 1 1 calc R .
C02J C 0.2020(6) 0.3954(7) 0.6266(7) 0.061(3) Uani 1 1 d . .
H02Q H 0.2661 0.3777 0.6518 0.073 Uiso 1 1 calc R .
H02R H 0.1893 0.4416 0.6656 0.073 Uiso 1 1 calc R .
C02K C 0.5231(10) 0.4859(8) 0.1149(7) 0.092(4) Uani 1 1 d . .
H02S H 0.5353 0.4997 0.0711 0.110 Uiso 1 1 calc R .
H02T H 0.4590 0.4526 0.0930 0.110 Uiso 1 1 calc R .
C02L C 0.4884(8) 0.8521(6) 0.8370(6) 0.063(3) Uani 1 1 d . .
H02U H 0.4838 0.8457 0.8840 0.076 Uiso 1 1 calc R .
C02M C 0.4894(12) 1.0131(7) 0.8919(7) 0.103(5) Uani 1 1 d . .
H02V H 0.5517 1.0489 0.9132 0.124 Uiso 1 1 calc R .
H02W H 0.4792 0.9972 0.9354 0.124 Uiso 1 1 calc R .
C02N C 0.0387(8) 0.1781(8) 0.7055(8) 0.089(4) Uani 1 1 d . .
H02X H -0.0078 0.1286 0.6829 0.133 Uiso 1 1 calc GR .
H02Y H 0.0188 0.2180 0.7441 0.133 Uiso 1 1 calc GR .
H H 0.1040 0.1639 0.7310 0.133 Uiso 1 1 calc GR .
C02O C 0.9637(8) 1.3262(7) 0.3010(7) 0.077(3) Uani 1 1 d . .
H02Z H 0.9767 1.2843 0.2596 0.115 Uiso 1 1 calc GR .
HA H 1.0150 1.3721 0.3225 0.115 Uiso 1 1 calc GR .
HB H 0.9003 1.3456 0.2793 0.115 Uiso 1 1 calc GR .
C02P C 0.0405(8) 0.2158(8) 0.6389(8) 0.079(4) Uani 1 1 d . .
H02 H 0.0542 0.1731 0.5976 0.095 Uiso 1 1 calc R .
HC H -0.0250 0.2320 0.6151 0.095 Uiso 1 1 calc R .
C02S C 0.6044(7) 0.4309(7) 0.1478(7) 0.073(3) Uani 1 1 d . .
H0AA H 0.6690 0.4635 0.1693 0.088 Uiso 1 1 calc R .
HD H 0.5926 0.4163 0.1914 0.088 Uiso 1 1 calc R .
C02T C 0.6075(9) 0.3536(7) 0.0878(8) 0.078(3) Uani 1 1 d . .
H1AA H 0.5406 0.3248 0.0621 0.094 Uiso 1 1 calc R .
HE H 0.6262 0.3689 0.0473 0.094 Uiso 1 1 calc R .
C02U C 0.3146(14) 1.2812(11) 0.9307(11) 0.128(6) Uani 1 1 d . U
H2AA H 0.3454 1.2943 0.9858 0.154 Uiso 1 1 calc R .
C02V C 0.6740(9) 0.2958(8) 0.1165(10) 0.100(5) Uani 1 1 d . .
H3AA H 0.6576 0.2865 0.1605 0.120 Uiso 1 1 calc R .
HF H 0.7401 0.3260 0.1398 0.120 Uiso 1 1 calc R .
C02W C 0.3263(10) 1.1990(10) 0.8833(11) 0.113(5) Uani 1 1 d . U
H4AA H 0.2850 1.1801 0.8301 0.135 Uiso 1 1 calc R .
C02X C 0.6848(11) 0.2124(9) 0.0683(10) 0.108(5) Uani 1 1 d . .
H5AA H 0.7250 0.2204 0.0373 0.129 Uiso 1 1 calc R .
HG H 0.6192 0.1877 0.0308 0.129 Uiso 1 1 calc R .
C02Y C 0.3993(16) 1.1443(11) 0.9144(11) 0.166(9) Uani 1 1 d . U
H6AA H 0.4428 1.1578 0.9670 0.199 Uiso 1 1 calc R .
C02Z C 0.2647(13) 1.3380(12) 0.9026(15) 0.177(10) Uani 1 1 d . U
H7AA H 0.1983 1.3139 0.8685 0.266 Uiso 1 1 calc GR .
HH H 0.2974 1.3584 0.8726 0.266 Uiso 1 1 calc GR .
HI H 0.2617 1.3834 0.9461 0.266 Uiso 1 1 calc GR .
C030 C 0.7315(12) 0.1480(10) 0.1129(12) 0.145(8) Uani 1 1 d . .
H03A H 0.7425 0.0999 0.0758 0.218 Uiso 1 1 calc GR .
H03B H 0.6869 0.1315 0.1364 0.218 Uiso 1 1 calc GR .
H03C H 0.7938 0.1729 0.1540 0.218 Uiso 1 1 calc GR .

loop_
_atom_site_aniso_label
_atom_site_aniso_U_11
_atom_site_aniso_U_22
_atom_site_aniso_U_33
_atom_site_aniso_U_23
_atom_site_aniso_U_13
_atom_site_aniso_U_12
S01 0.0339(10) 0.0482(12) 0.0391(12) 0.0262(9) -0.0012(9) 0.0081(8)
S02 0.0370(11) 0.0530(13) 0.0403(12) 0.0305(10) -0.0005(9) 0.0063(9)
S03 0.0362(10) 0.0442(12) 0.0365(11) 0.0235(9) -0.0005(9) 0.0058(8)
S04 0.0377(11) 0.0498(12) 0.0406(12) 0.0297(10) -0.0025(9) 0.0036(9)
O005 0.061(4) 0.054(4) 0.063(4) 0.043(3) 0.002(3) 0.008(3)
O006 0.064(4) 0.055(4) 0.034(4) 0.016(3) -0.023(3) 0.003(3)
O007 0.062(4) 0.055(4) 0.042(4) 0.027(3) 0.000(3) 0.013(3)
O008 0.063(4) 0.048(4) 0.058(4) 0.035(3) -0.014(3) -0.001(3)
N009 0.044(4) 0.050(4) 0.046(5) 0.030(4) -0.006(3) 0.005(3)
N00A 0.052(4) 0.050(4) 0.027(4) 0.023(3) 0.001(3) 0.014(3)
C00B 0.024(4) 0.050(5) 0.032(4) 0.021(4) 0.004(3) 0.014(3)
C00C 0.031(4) 0.052(5) 0.030(4) 0.028(4) -0.004(3) 0.000(3)
C00D 0.020(4) 0.062(5) 0.035(5) 0.018(4) -0.009(3) 0.007(3)
C00E 0.053(5) 0.044(5) 0.035(5) 0.021(4) -0.006(4) 0.004(4)
C00F 0.045(5) 0.039(5) 0.049(5) 0.032(4) 0.005(4) 0.014(4)
C00G 0.048(5) 0.051(5) 0.033(5) 0.026(4) 0.006(4) 0.005(4)
C00H 0.056(5) 0.045(5) 0.044(5) 0.038(4) 0.002(4) 0.007(4)
C00I 0.024(3) 0.033(4) 0.021(4) 0.016(3) -0.011(3) -0.008(3)
C00K 0.028(4) 0.045(5) 0.048(5) 0.027(4) -0.009(4) -0.004(3)
C00L 0.016(3) 0.046(5) 0.036(4) 0.022(3) -0.010(3) -0.006(3)
C00M 0.049(5) 0.052(5) 0.041(5) 0.025(4) 0.008(4) -0.002(4)
C00N 0.041(4) 0.058(5) 0.028(4) 0.019(4) 0.007(4) 0.011(4)
C00O 0.045(5) 0.041(5) 0.034(5) 0.023(4) 0.005(4) 0.014(4)
C00P 0.040(5) 0.051(5) 0.052(6) 0.033(4) -0.010(4) -0.001(4)
C00Q 0.044(4) 0.030(4) 0.022(4) 0.010(3) 0.003(3) 0.007(3)
C00R 0.041(4) 0.038(4) 0.039(5) 0.022(4) 0.004(4) 0.008(3)
C00S 0.042(4) 0.046(5) 0.039(5) 0.017(4) 0.008(4) 0.011(4)
C00T 0.040(4) 0.043(5) 0.043(5) 0.025(4) 0.013(4) 0.013(4)
C00U 0.042(4) 0.042(4) 0.025(4) 0.018(3) 0.001(3) 0.012(3)
C00V 0.044(4) 0.029(4) 0.034(4) 0.013(3) -0.001(4) 0.006(3)
C00W 0.052(5) 0.042(5) 0.047(5) 0.026(4) 0.012(4) 0.016(4)
C00X 0.031(4) 0.047(5) 0.033(4) 0.034(4) -0.003(3) 0.010(3)
C00Y 0.042(4) 0.025(4) 0.027(4) 0.014(3) -0.012(3) 0.004(3)
C00Z 0.059(6) 0.032(5) 0.052(6) 0.016(4) 0.006(5) 0.006(4)
C010 0.061(6) 0.054(6) 0.057(6) 0.027(5) 0.014(5) 0.005(5)
C011 0.027(4) 0.054(5) 0.052(6) 0.031(4) 0.009(4) 0.014(4)
C012 0.037(5) 0.068(6) 0.054(6) 0.030(5) 0.004(4) -0.002(4)
C013 0.052(5) 0.048(6) 0.067(7) 0.017(5) 0.003(5) -0.006(4)
C014 0.071(6) 0.031(4) 0.029(4) 0.017(3) -0.002(4) 0.000(4)
C015 0.060(5) 0.041(5) 0.033(5) 0.012(4) 0.009(4) 0.021(4)
C016 0.036(4) 0.044(5) 0.033(4) 0.014(3) 0.003(4) 0.007(3)
C017 0.040(5) 0.060(6) 0.049(6) 0.033(5) 0.000(4) 0.005(4)
C018 0.034(4) 0.036(4) 0.045(5) 0.026(4) -0.007(4) -0.001(3)
C019 0.027(4) 0.043(4) 0.025(4) 0.013(3) -0.005(3) -0.001(3)
C01B 0.036(4) 0.023(4) 0.032(4) 0.011(3) -0.006(3) 0.005(3)
C01C 0.039(4) 0.036(4) 0.041(5) 0.010(3) 0.008(4) 0.003(3)
C01E 0.018(3) 0.035(4) 0.043(5) 0.021(3) -0.007(3) 0.005(3)
C01F 0.036(4) 0.053(6) 0.062(6) 0.036(5) -0.003(4) 0.007(4)
C01G 0.038(4) 0.041(5) 0.030(4) 0.018(3) -0.001(4) 0.008(3)
C01H 0.042(5) 0.055(6) 0.051(6) 0.024(4) 0.014(4) 0.002(4)
C01I 0.040(5) 0.055(6) 0.056(6) 0.027(5) 0.013(5) 0.025(4)
C01J 0.029(4) 0.052(5) 0.053(6) 0.030(4) -0.006(4) 0.010(4)
C01K 0.055(5) 0.041(5) 0.043(5) 0.026(4) 0.015(4) 0.005(4)
C01L 0.025(4) 0.067(6) 0.045(5) 0.037(4) -0.003(4) 0.003(4)
C01M 0.040(4) 0.063(5) 0.050(5) 0.046(4) 0.002(4) 0.010(4)
C01N 0.051(5) 0.046(5) 0.028(4) 0.027(4) -0.008(4) 0.004(4)
C01O 0.053(5) 0.050(5) 0.034(5) 0.012(4) -0.008(4) 0.010(4)
C01P 0.059(6) 0.049(6) 0.057(6) 0.035(5) -0.009(5) -0.015(4)
C01R 0.073(7) 0.073(7) 0.041(5) 0.019(5) 0.028(5) 0.008(5)
C01S 0.063(6) 0.026(4) 0.049(5) 0.026(4) 0.007(5) 0.015(4)
C01T 0.046(5) 0.035(4) 0.035(5) 0.020(3) -0.002(4) 0.006(3)
C01U 0.049(5) 0.039(5) 0.064(7) 0.023(4) -0.031(5) -0.011(4)
C01W 0.040(5) 0.080(7) 0.047(6) 0.026(5) -0.006(4) -0.001(5)
C01X 0.052(5) 0.053(6) 0.056(6) 0.035(5) 0.008(5) 0.005(4)
C01Y 0.026(4) 0.046(5) 0.033(4) 0.018(3) -0.001(3) 0.006(3)
C01Z 0.060(6) 0.054(5) 0.046(5) 0.027(4) 0.004(5) 0.009(4)
C020 0.054(5) 0.025(4) 0.041(5) 0.026(3) 0.012(4) 0.004(3)
C021 0.059(5) 0.050(5) 0.038(5) 0.022(4) 0.013(4) 0.006(4)
C022 0.041(5) 0.044(5) 0.043(5) 0.019(4) -0.003(4) -0.002(4)
C023 0.075(6) 0.038(5) 0.044(5) 0.018(4) -0.004(5) 0.016(4)
C024 0.049(5) 0.047(5) 0.051(6) 0.036(4) -0.014(4) -0.008(4)
C025 0.061(6) 0.060(6) 0.044(6) 0.032(5) 0.005(5) -0.008(4)
C026 0.076(7) 0.078(7) 0.037(6) 0.007(5) 0.009(5) 0.013(6)
C027 0.057(5) 0.052(5) 0.032(5) 0.015(4) 0.011(4) 0.010(4)
C028 0.060(6) 0.048(6) 0.047(6) 0.019(4) -0.009(5) -0.002(4)
C029 0.040(5) 0.088(7) 0.068(7) 0.053(6) 0.008(5) 0.004(5)
C02A 0.053(5) 0.045(5) 0.061(6) 0.038(5) -0.013(5) 0.002(4)
C02B 0.054(6) 0.093(8) 0.087(8) 0.063(7) 0.030(6) 0.024(5)
C02C 0.054(5) 0.060(6) 0.059(6) 0.033(5) 0.012(5) -0.009(4)
C02D 0.063(6) 0.083(7) 0.060(7) 0.038(6) 0.007(5) 0.001(5)
C02E 0.054(5) 0.048(5) 0.052(6) 0.023(4) -0.022(5) -0.008(4)
C02F 0.033(4) 0.063(6) 0.085(8) 0.048(5) 0.006(5) 0.004(4)
C02G 0.078(7) 0.045(6) 0.051(6) 0.009(4) 0.007(5) -0.006(5)
C02H 0.109(11) 0.109(11) 0.079(10) 0.002(8) 0.039(9) 0.029(9)
C02I 0.051(5) 0.068(6) 0.064(7) 0.033(5) 0.012(5) 0.012(5)
C02J 0.037(5) 0.083(7) 0.077(7) 0.047(6) 0.021(5) 0.007(5)
C02K 0.116(10) 0.085(9) 0.057(7) 0.020(6) 0.010(7) -0.016(7)
C02L 0.079(7) 0.071(7) 0.045(6) 0.034(5) 0.015(5) -0.006(5)
C02M 0.171(14) 0.071(8) 0.056(7) -0.009(6) 0.047(9) -0.035(8)
C02N 0.056(6) 0.116(10) 0.126(12) 0.085(9) 0.031(7) 0.035(7)
C02O 0.071(7) 0.089(8) 0.095(9) 0.064(7) 0.030(7) 0.007(6)
C02P 0.056(6) 0.110(9) 0.102(10) 0.069(8) 0.036(7) 0.020(6)
C02S 0.047(6) 0.075(7) 0.069(7) -0.007(6) 0.004(5) 0.002(5)
C02T 0.080(8) 0.075(7) 0.087(9) 0.022(6) 0.040(7) 0.022(6)
C02U 0.164(17) 0.130(12) 0.122(14) 0.030(10) 0.093(14) 0.022(10)
C02V 0.070(8) 0.112(11) 0.155(14) 0.050(10) 0.075(9) 0.019(7)
C02W 0.078(9) 0.125(11) 0.152(15) 0.050(9) 0.053(10) 0.029(8)
C02X 0.102(11) 0.092(10) 0.124(13) -0.005(9) 0.060(10) 0.011(8)
C02Y 0.21(2) 0.127(14) 0.084(12) 0.004(10) -0.029(12) 0.041(12)
C02Z 0.091(12) 0.151(15) 0.24(3) -0.002(14) 0.043(14) 0.049(11)
C030 0.102(12) 0.119(13) 0.19(2) -0.017(13) 0.076(13) 0.013(10)

loop_
_atom_type_symbol
_atom_type_description
_atom_type_scat_dispersion_real
_atom_type_scat_dispersion_imag
_atom_type_scat_source
C C 0.0181 0.0091 'International Tables Vol C Tables 4.2.6.8 and 6.1.1.4'
H H 0.0000 0.0000 'International Tables Vol C Tables 4.2.6.8 and 6.1.1.4'
N N 0.0311 0.0180 'International Tables Vol C Tables 4.2.6.8 and 6.1.1.4'
O O 0.0492 0.0322 'International Tables Vol C Tables 4.2.6.8 and 6.1.1.4'
S S 0.3331 0.5567 'International Tables Vol C Tables 4.2.6.8 and 6.1.1.4'

loop_
_geom_angle_atom_site_label_1
_geom_angle_atom_site_label_2
_geom_angle_atom_site_label_3
_geom_angle
C00T S01 C014 89.7(4)
C00L S02 C022 90.9(4)
C01E S03 C00Y 89.5(3)
C01S S04 C00X 92.2(4)
C01M N009 H009 116.2
C01N N009 H009 116.2
C01N N009 C01M 127.6(7)
C01I N00A H00A 116.6
C01I N00A C01Q 126.8(7)
C01Q N00A H00A 116.6
C00O C00B C011 117.2(7)
C015 C00B C00O 126.3(7)
C015 C00B C011 116.5(7)
C00G C00C C00E 115.2(7)
C00G C00C C018 109.1(7)
C00K C00C C00E 105.7(7)
C00K C00C C00G 115.7(6)
C00K C00C C018 98.2(6)
C018 C00C C00E 111.6(6)
C00X C00D H00D 124.2
C00X C00D C014 111.6(7)
C014 C00D H00D 124.2
C00M C00E C00C 120.2(7)
C00M C00E C027 119.1(8)
C027 C00E C00C 120.7(7)
C00W C00F H00F 121.6
C018 C00F H00F 121.6
C018 C00F C00W 116.9(8)
C010 C00G C00C 123.1(8)
C01F C00G C00C 119.8(7)
C01F C00G C010 117.1(8)
C00O C00H H00H 118.2
C00O C00H C024 123.6(7)
C024 C00H H00H 118.2
C018 C00I C00T 106.1(6)
C019 C00I C00T 131.6(6)
C019 C00I C018 122.2(6)
C00T C00K C00C 112.8(7)
C00T C00K C01S 113.6(7)
C01S C00K C00C 133.3(8)
C00U C00L S02 135.1(6)
C01E C00L S02 112.0(5)
C01E C00L C00U 113.0(7)
C00E C00M H00M 120.2
C021 C00M C00E 119.7(8)
C021 C00M H00M 120.2
C00Z C00N C01H 117.5(8)
C00Z C00N C02C 119.4(8)
C01H C00N C02C 123.0(7)
C00B C00O C00X 120.4(7)
C00H C00O C00B 119.7(7)
C00H C00O C00X 119.9(7)
C01T C00P H00P 120.8
C01U C00P H00P 120.8
C01U C00P C01T 118.3(8)
C00W C00Q C00R 110.9(6)
C019 C00Q C00R 129.1(7)
C019 C00Q C00W 120.0(6)
C00Q C00R C00U 101.1(6)
C00Q C00R C01B 110.2(7)
C00U C00R C01B 113.2(6)
C01Y C00R C00Q 111.3(6)
C01Y C00R C00U 106.6(7)
C01Y C00R C01B 113.6(6)
C013 C00S H00S 118.9
C013 C00S C01Y 122.3(8)
C01Y C00S H00S 118.8
C00I C00T S01 136.2(6)
C00K C00T S01 113.8(6)
C00K C00T C00I 110.0(6)
C00L C00U C00R 139.4(7)
C00Y C00U C00L 109.4(6)
C00Y C00U C00R 110.8(6)
C01G C00V C01K 120.0(7)
C01T C00V C01G 119.9(7)
C01T C00V C01K 120.1(7)
C00F C00W C00Q 120.4(7)
C00F C00W C00Y 133.1(8)
C00Q C00W C00Y 106.5(7)
C00D C00X S04 113.5(5)
C00D C00X C00O 125.3(7)
C00O C00X S04 120.9(5)
C00U C00Y S03 115.7(5)
C00U C00Y C00W 110.2(7)
C00W C00Y S03 134.0(6)
C00N C00Z H00Z 119.1
C00N C00Z C016 121.8(8)
C016 C00Z H00Z 119.1
C00G C010 H010 119.1
C012 C010 C00G 121.8(9)
C012 C010 H010 119.1
C017 C011 C00B 119.4(7)
C01J C011 C00B 118.0(8)
C01J C011 C017 122.6(8)
C010 C012 H012 119.4
C010 C012 C01P 121.1(9)
C01P C012 H012 119.4
C00S C013 H013 119.2
C00S C013 C01R 121.5(9)
C01R C013 H013 119.2
C00D C014 S01 134.2(7)
C01S C014 S01 113.9(6)
C01S C014 C00D 111.8(7)
C00B C015 H015 117.6
C023 C015 C00B 124.7(8)
C023 C015 H015 117.6
C00Z C016 H016 120.5
C01B C016 C00Z 119.0(7)
C01B C016 H016 120.5
C011 C017 C01N 118.6(7)
C024 C017 C011 121.2(8)
C024 C017 C01N 120.1(9)
C00F C018 C00C 125.7(7)
C00I C018 C00C 112.4(6)
C00I C018 C00F 121.9(7)
C00I C019 C00Q 118.6(7)
C00I C019 H019 120.7
C00Q C019 H019 120.7
C016 C01B C00R 119.6(7)
C01C C01B C00R 120.4(6)
C01C C01B C016 119.2(7)
C01B C01C H01C 120.1
C01B C01C C01H 119.8(7)
C01H C01C H01C 120.1
C00L C01E S03 112.3(5)
C00L C01E C020 113.5(7)
C020 C01E S03 133.8(5)
C00G C01F H01F 119.4
C00G C01F C01X 121.2(8)
C01X C01F H01F 119.4
C00V C01G C01I 120.8(7)
C01O C01G C00V 120.1(7)
C01O C01G C01I 119.0(8)
C00N C01H C01C 122.4(8)
C00N C01H H01H 118.8
C01C C01H H01H 118.8
O006 C01I N00A 121.5(8)
O006 C01I C01G 123.4(8)
N00A C01I C01G 115.1(8)
C011 C01J C01M 117.6(8)
C028 C01J C011 122.5(8)
C028 C01J C01M 119.9(8)
C00V C01K C01Q 120.4(8)
C02A C01K C00V 119.4(7)
C02A C01K C01Q 120.2(7)
C01T C01L C022 123.8(8)
C02E C01L C01T 119.7(8)
C02E C01L C022 116.5(8)
O005 C01M N009 122.7(7)
O005 C01M C01J 121.0(9)
N009 C01M C01J 116.2(7)
O007 C01N N009 121.4(7)
O007 C01N C017 121.3(7)
N009 C01N C017 117.3(8)
C01G C01O H01O 120.6
C02E C01O C01G 118.7(8)
C02E C01O H01O 120.6
C012 C01P C01W 118.7(9)
C01X C01P C012 116.7(8)
C01X C01P C01W 124.6(9)
O008 C01Q N00A 117.3(8)
O008 C01Q C01K 126.0(9)
N00A C01Q C01K 116.8(8)
C013 C01R C02L 117.2(9)
C013 C01R C02M 121.0(9)
C02L C01R C02M 121.8(8)
C00K C01S S04 140.1(7)
C014 C01S S04 110.8(6)
C014 C01S C00K 109.1(7)
C00V C01T C00P 119.7(7)
C00V C01T C01L 119.1(8)
C01L C01T C00P 121.3(7)
C00P C01U H01U 119.4
C00P C01U C02A 121.2(8)
C02A C01U H01U 119.4
C01P C01W H01A 108.3
C01P C01W H01B 108.3
C01P C01W C01Z 115.9(8)
H01A C01W H01B 107.4
C01Z C01W H01A 108.3
C01Z C01W H01B 108.3
C01F C01X C01P 122.0(9)
C01F C01X H01X 119.0
C01P C01X H01X 119.0
C00S C01Y C00R 122.2(7)
C025 C01Y C00R 121.6(7)
C025 C01Y C00S 115.5(8)
C01W C01Z H01D 108.4
C01W C01Z H01E 108.4
C01W C01Z C029 115.6(8)
H01D C01Z H01E 107.4
C029 C01Z H01D 108.4
C029 C01Z H01E 108.4
C01E C020 H020 125.0
C022 C020 C01E 110.0(7)
C022 C020 H020 125.0
C00M C021 H021 118.5
C00M C021 C02G 122.9(8)
C02G C021 H021 118.5
C01L C022 S02 118.3(6)
C020 C022 S02 113.5(6)
C020 C022 C01L 128.0(7)
C015 C023 H023 120.5
C015 C023 C028 118.9(9)
C028 C023 H023 120.5
C00H C024 H024 120.6
C017 C024 C00H 118.8(8)
C017 C024 H024 120.6
C01Y C025 H025 118.3
C02L C025 C01Y 123.4(8)
C02L C025 H025 118.3
C027 C026 H026 117.3
C027 C026 C02G 125.5(10)
C02G C026 H026 117.3
C00E C027 H027 120.8
C026 C027 C00E 118.4(9)
C026 C027 H027 120.8
C01J C028 C023 119.3(8)
C01J C028 H028 120.4
C023 C028 H028 120.4
C01Z C029 H02A 107.9
C01Z C029 H02B 107.9
H02A C029 H02B 107.2
C02B C029 C01Z 117.5(9)
C02B C029 H02A 107.9
C02B C029 H02B 107.9
C01K C02A C01U 121.3(8)
C01K C02A H02C 119.4
C01U C02A H02C 119.4
C029 C02B H02D 108.9
C029 C02B H02E 108.9
C029 C02B C02F 113.4(10)
H02D C02B H02E 107.7
C02F C02B H02D 108.9
C02F C02B H02E 108.9
C00N C02C H02F 109.4
C00N C02C H02G 109.4
C00N C02C C02J 111.1(8)
H02F C02C H02G 108.0
C02J C02C H02F 109.4
C02J C02C H02G 109.4
H02H C02D H02I 107.7
C02I C02D H02H 108.9
C02I C02D H02I 108.9
C02J C02D H02H 108.9
C02J C02D H02I 108.9
C02J C02D C02I 113.3(9)
C01L C02E C01O 122.5(8)
C01L C02E H02J 118.7
C01O C02E H02J 118.7
C02B C02F H02K 109.1
C02B C02F H02L 109.1
H02K C02F H02L 107.9
C02O C02F C02B 112.3(9)
C02O C02F H02K 109.1
C02O C02F H02L 109.1
C021 C02G C02K 118.6(9)
C026 C02G C021 114.4(9)
C026 C02G C02K 127.0(10)
H02M C02H H02N 108.4
C02M C02H H02M 110.0
C02M C02H H02N 110.0
C02Y C02H H02M 110.0
C02Y C02H H02N 110.0
C02Y C02H C02M 108.5(12)
C02D C02I H02O 108.7
C02D C02I H02P 108.7
H02O C02I H02P 107.6
C02P C02I C02D 114.2(9)
C02P C02I H02O 108.7
C02P C02I H02P 108.7
C02C C02J H02Q 109.8
C02C C02J H02R 109.8
C02D C02J C02C 109.3(9)
C02D C02J H02Q 109.8
C02D C02J H02R 109.8
H02Q C02J H02R 108.3
C02G C02K H02S 108.1
C02G C02K H02T 108.1
C02G C02K C02S 116.9(10)
H02S C02K H02T 107.3
C02S C02K H02S 108.1
C02S C02K H02T 108.1
C01R C02L H02U 120.1
C025 C02L C01R 119.9(8)
C025 C02L H02U 120.1
C01R C02M C02H 110.7(10)
C01R C02M H02V 109.5
C01R C02M H02W 109.5
C02H C02M H02V 109.5
C02H C02M H02W 109.5
H02V C02M H02W 108.1
H02X C02N H02Y 109.5
H02X C02N H 109.5
H02Y C02N H 109.5
C02P C02N H02X 109.5
C02P C02N H02Y 109.5
C02P C02N H 109.5
C02F C02O H02Z 109.5
C02F C02O HA 109.5
C02F C02O HB 109.5
H02Z C02O HA 109.5
H02Z C02O HB 109.5
HA C02O HB 109.5
C02I C02P C02N 114.3(11)
C02I C02P H02 108.7
C02I C02P HC 108.7
C02N C02P H02 108.7
C02N C02P HC 108.7
H02 C02P HC 107.6
C02K C02S H0AA 108.8
C02K C02S HD 108.8
H0AA C02S HD 107.7
C02T C02S C02K 113.9(10)
C02T C02S H0AA 108.8
C02T C02S HD 108.8
C02S C02T H1AA 108.2
C02S C02T HE 108.2
H1AA C02T HE 107.3
C02V C02T C02S 116.5(12)
C02V C02T H1AA 108.2
C02V C02T HE 108.2
C02W C02U H2AA 117.0
C02Z C02U H2AA 117.0
C02Z C02U C02W 125.9(19)
C02T C02V H3AA 105.8
C02T C02V HF 105.8
C02T C02V C02X 126.0(14)
H3AA C02V HF 106.2
C02X C02V H3AA 105.8
C02X C02V HF 105.8
C02U C02W H4AA 117.9
C02U C02W C02Y 124.1(17)
C02Y C02W H4AA 117.9
C02V C02X H5AA 107.8
C02V C02X HG 107.8
C02V C02X C030 118.0(14)
H5AA C02X HG 107.1
C030 C02X H5AA 107.8
C030 C02X HG 107.8
C02H C02Y H6AA 123.7
C02W C02Y C02H 112.6(15)
C02W C02Y H6AA 123.7
C02U C02Z H7AA 109.5
C02U C02Z HH 109.5
C02U C02Z HI 109.5
H7AA C02Z HH 109.5
H7AA C02Z HI 109.5
HH C02Z HI 109.5
C02X C030 H03A 109.5
C02X C030 H03B 109.5
C02X C030 H03C 109.5
H03A C030 H03B 109.5
H03A C030 H03C 109.5
H03B C030 H03C 109.5

loop_
_geom_bond_atom_site_label_1
_geom_bond_atom_site_label_2
_geom_bond_distance
S01 C00T 1.717(8)
S01 C014 1.733(8)
S02 C00L 1.723(7)
S02 C022 1.763(8)
S03 C00Y 1.730(8)
S03 C01E 1.717(8)
S04 C00X 1.737(7)
S04 C01S 1.699(8)
O005 C01M 1.216(9)
O006 C01I 1.211(11)
O007 C01N 1.234(10)
O008 C01Q 1.219(10)
N009 H009 0.8600
N009 C01M 1.365(12)
N009 C01N 1.338(10)
N00A H00A 0.8600
N00A C01I 1.405(11)
N00A C01Q 1.402(12)
C00B C00O 1.441(10)
C00B C011 1.483(10)
C00B C015 1.379(12)
C00C C00E 1.558(12)
C00C C00G 1.509(11)
C00C C00K 1.510(10)
C00C C018 1.552(10)
C00D H00D 0.9300
C00D C00X 1.310(11)
C00D C014 1.471(10)
C00E C00M 1.377(11)
C00E C027 1.406(11)
C00F H00F 0.9300
C00F C00W 1.416(11)
C00F C018 1.384(10)
C00G C010 1.410(11)
C00G C01F 1.379(12)
C00H H00H 0.9300
C00H C00O 1.342(12)
C00H C024 1.429(11)
C00I C00T 1.466(9)
C00I C018 1.387(10)
C00I C019 1.354(9)
C00K C00T 1.352(11)
C00K C01S 1.434(10)
C00L C00U 1.424(9)
C00L C01E 1.407(9)
C00M H00M 0.9300
C00M C021 1.374(12)
C00N C00Z 1.352(11)
C00N C01H 1.370(11)
C00N C02C 1.550(12)
C00O C00X 1.471(9)
C00P H00P 0.9300
C00P C01T 1.430(12)
C00P C01U 1.377(11)
C00Q C00R 1.509(10)
C00Q C00W 1.425(11)
C00Q C019 1.398(9)
C00R C00U 1.522(10)
C00R C01B 1.555(11)
C00R C01Y 1.503(11)
C00S H00S 0.9300
C00S C013 1.360(12)
C00S C01Y 1.424(10)
C00U C00Y 1.367(11)
C00V C01G 1.426(11)
C00V C01K 1.431(10)
C00V C01T 1.390(10)
C00W C00Y 1.463(10)
C00Z H00Z 0.9300
C00Z C016 1.412(12)
C010 H010 0.9300
C010 C012 1.372(13)
C011 C017 1.407(13)
C011 C01J 1.390(11)
C012 H012 0.9300
C012 C01P 1.405(13)
C013 H013 0.9300
C013 C01R 1.393(13)
C014 C01S 1.399(12)
C015 H015 0.9300
C015 C023 1.362(11)
C016 H016 0.9300
C016 C01B 1.380(10)
C017 C01N 1.466(10)
C017 C024 1.370(11)
C019 H019 0.9300
C01B C01C 1.369(10)
C01C H01C 0.9300
C01C C01H 1.378(11)
C01E C020 1.446(9)
C01F H01F 0.9300
C01F C01X 1.388(12)
C01G C01I 1.492(11)
C01G C01O 1.385(11)
C01H H01H 0.9300
C01J C01M 1.509(11)
C01J C028 1.384(13)
C01K C01Q 1.461(12)
C01K C02A 1.340(13)
C01L C01T 1.412(11)
C01L C022 1.497(11)
C01L C02E 1.369(13)
C01O H01O 0.9300
C01O C02E 1.384(12)
C01P C01W 1.479(13)
C01P C01X 1.394(12)
C01R C02L 1.431(13)
C01R C02M 1.551(14)
C01U H01U 0.9300
C01U C02A 1.406(12)
C01W H01A 0.9700
C01W H01B 0.9700
C01W C01Z 1.521(12)
C01X H01X 0.9300
C01Y C025 1.387(11)
C01Z H01D 0.9700
C01Z H01E 0.9700
C01Z C029 1.525(13)
C020 H020 0.9300
C020 C022 1.389(11)
C021 H021 0.9300
C021 C02G 1.413(13)
C023 H023 0.9300
C023 C028 1.413(12)
C024 H024 0.9300
C025 H025 0.9300
C025 C02L 1.372(13)
C026 H026 0.9300
C026 C027 1.362(12)
C026 C02G 1.361(14)
C027 H027 0.9300
C028 H028 0.9300
C029 H02A 0.9700
C029 H02B 0.9700
C029 C02B 1.494(12)
C02A H02C 0.9300
C02B H02D 0.9700
C02B H02E 0.9700
C02B C02F 1.520(14)
C02C H02F 0.9700
C02C H02G 0.9700
C02C C02J 1.554(12)
C02D H02H 0.9700
C02D H02I 0.9700
C02D C02I 1.541(13)
C02D C02J 1.507(14)
C02E H02J 0.9300
C02F H02K 0.9700
C02F H02L 0.9700
C02F C02O 1.505(12)
C02G C02K 1.496(15)
C02H H02M 0.9700
C02H H02N 0.9700
C02H C02M 1.670(19)
C02H C02Y 1.48(2)
C02I H02O 0.9700
C02I H02P 0.9700
C02I C02P 1.490(15)
C02J H02Q 0.9700
C02J H02R 0.9700
C02K H02S 0.9700
C02K H02T 0.9700
C02K C02S 1.555(15)
C02L H02U 0.9300
C02M H02V 0.9700
C02M H02W 0.9700
C02N H02X 0.9600
C02N H02Y 0.9600
C02N H 0.9600
C02N C02P 1.540(14)
C02O H02Z 0.9600
C02O HA 0.9600
C02O HB 0.9600
C02P H02 0.9700
C02P HC 0.9700
C02S H0AA 0.9700
C02S HD 0.9700
C02S C02T 1.472(14)
C02T H1AA 0.9700
C02T HE 0.9700
C02T C02V 1.441(15)
C02U H2AA 0.9300
C02U C02W 1.46(2)
C02U C02Z 1.31(2)
C02V H3AA 0.9700
C02V HF 0.9700
C02V C02X 1.479(17)
C02W H4AA 0.9300
C02W C02Y 1.47(2)
C02X H5AA 0.9700
C02X HG 0.9700
C02X C030 1.55(2)
C02Y H6AA 0.9300
C02Z H7AA 0.9600
C02Z HH 0.9600
C02Z HI 0.9600
C030 H03A 0.9600
C030 H03B 0.9600
C030 H03C 0.9600

loop_
_smtbx_masks_void_nr
_smtbx_masks_void_average_x
_smtbx_masks_void_average_y
_smtbx_masks_void_average_z
_smtbx_masks_void_volume
_smtbx_masks_void_count_electrons
1 0.000 0.000 0.500 282.2 60.4
2 0.000 0.500 0.500 261.6 60.3
